data_7128443
loop_
_publ_author_name
'Deng, Peng'
'Shi, Xianghui'
'Gong, Xun'
'Cheng, Jianhua'

_publ_section_title
;
 Trinuclear scandium methylidyne complexes stabilized by
 pentamethylcyclopentadienyl ligands.
;
_journal_issue 52
_journal_name_full 'Chemical communications (Cambridge, England)'
_journal_page_first 6436
_journal_page_last 6439
_journal_paper_doi 10.1039/d1cc01645h
_journal_volume 57
_journal_year 2021
_chemical_formula_moiety 'C34  H55  O3  Sc3'
_chemical_formula_sum 'C34 H55 O3 Sc3'
_chemical_formula_weight 646.66
_chemical_name_common '[(Cp*)Sc(OMe)]3(CH)'
_chemical_properties_physical Air-sensitive,Moisture-sensitive
_space_group_crystal_system triclinic
_space_group_IT_number 2
_space_group_name_Hall '-P 1'
_space_group_name_H-M_alt 'P -1'
_atom_sites_solution_hydrogens mixed
_atom_sites_solution_primary iterative
_atom_sites_solution_secondary iterative
_audit_creation_method SHELXL-2018/3
_audit_update_record
;
2020-09-28 deposited with the CCDC.	2021-05-31 downloaded from the CCDC.
;
_cell_angle_alpha 90.449(2)
_cell_angle_beta 90.296(2)
_cell_angle_gamma 100.656(2)
_cell_formula_units_Z 2
_cell_length_a 8.4677(5)
_cell_length_b 11.4252(6)
_cell_length_c 18.6662(9)
_cell_measurement_reflns_used 9934
_cell_measurement_temperature 193(2)
_cell_measurement_theta_max 30.16
_cell_measurement_theta_min 2.45
_cell_volume 1774.63(16)
_computing_data_collection 'Bruker D8 Venture diffractometer'
_computing_molecular_graphics 'ORTEP-3 for Windows (Farrugia, 2012)'
_computing_publication_material 'WinGX publication routines (Farrugia, 2012)'
_computing_structure_refinement 'SHELXL-2018/3 (Sheldrick, 2018)'
_computing_structure_solution 'SUPERFLIP (Palatinus & Chapuis,2007)'
_diffrn_ambient_temperature 193(2)
_diffrn_measured_fraction_theta_full 0.990
_diffrn_measured_fraction_theta_max 0.990
_diffrn_measurement_device_type 'CCD area detector'
_diffrn_measurement_method 'phi and omega scans'
_diffrn_radiation_type MoK\a
_diffrn_radiation_wavelength 0.71073
_diffrn_reflns_av_R_equivalents 0.1025
_diffrn_reflns_av_unetI/netI 0.0490
_diffrn_reflns_Laue_measured_fraction_full 0.990
_diffrn_reflns_Laue_measured_fraction_max 0.990
_diffrn_reflns_limit_h_max 10
_diffrn_reflns_limit_h_min -10
_diffrn_reflns_limit_k_max 13
_diffrn_reflns_limit_k_min -13
_diffrn_reflns_limit_l_max 22
_diffrn_reflns_limit_l_min -22
_diffrn_reflns_number 61814
_diffrn_reflns_point_group_measured_fraction_full 0.990
_diffrn_reflns_point_group_measured_fraction_max 0.990
_diffrn_reflns_theta_full 25.000
_diffrn_reflns_theta_max 25.000
_diffrn_reflns_theta_min 2.182
_exptl_absorpt_coefficient_mu 0.586
_exptl_absorpt_correction_T_max 0.932
_exptl_absorpt_correction_T_min 0.916
_exptl_absorpt_correction_type empirical
_exptl_absorpt_process_details 'Sheldrick, G. M. SADABS, Version 2.10; Bruker AXS, Inc.: Madison, WI 2003.'
_exptl_crystal_colour Yellow
_exptl_crystal_density_diffrn 1.210
_exptl_crystal_density_method 'not measured'
_exptl_crystal_description BLock
_exptl_crystal_F_000 692
_exptl_crystal_recrystallization_method 'Re-crystallisation from solvent: benzene'
_exptl_crystal_size_max 0.150
_exptl_crystal_size_mid 0.130
_exptl_crystal_size_min 0.120
_refine_diff_density_max 0.613
_refine_diff_density_min -0.655
_refine_diff_density_rms 0.091
_refine_ls_extinction_method none
_refine_ls_goodness_of_fit_ref 1.022
_refine_ls_hydrogen_treatment mixed
_refine_ls_matrix_type full
_refine_ls_number_parameters 365
_refine_ls_number_reflns 6187
_refine_ls_number_restraints 0
_refine_ls_restrained_S_all 1.022
_refine_ls_R_factor_all 0.0692
_refine_ls_R_factor_gt 0.0581
_refine_ls_shift/su_max 0.000
_refine_ls_shift/su_mean 0.000
_refine_ls_structure_factor_coef Fsqd
_refine_ls_weighting_details 'w=1/[\s^2^(Fo^2^)+(0.1063P)^2^+1.9915P] where P=(Fo^2^+2Fc^2^)/3'
_refine_ls_weighting_scheme calc
_refine_ls_wR_factor_gt 0.1595
_refine_ls_wR_factor_ref 0.1733
_reflns_Friedel_coverage 0.000
_reflns_number_gt 5179
_reflns_number_total 6187
_reflns_threshold_expression 'I > 2\s(I)'
_cod_data_source_file d1cc01645h2.cif
_cod_data_source_block Deng03-2020
_cod_depositor_comments 'Adding full bibliography for 7128441--7128448.cif.'
_cod_database_code 7128443
_shelx_shelxl_version_number 2018/3
_shelx_space_group_comment
;

The symmetry employed for this shelxl refinement is uniquely defined

by the following loop, which should always be used as a source of

symmetry information in preference to the above space-group names.

They are only intended as comments.

;
_shelx_estimated_absorpt_t_min 0.917
_shelx_estimated_absorpt_t_max 0.933

loop_
_space_group_symop_operation_xyz
'x, y, z'
'-x, -y, -z'

loop_
_atom_site_label
_atom_site_type_symbol
_atom_site_fract_x
_atom_site_fract_y
_atom_site_fract_z
_atom_site_U_iso_or_equiv
_atom_site_adp_type
_atom_site_occupancy
_atom_site_site_symmetry_order
_atom_site_calc_flag
_atom_site_refinement_flags_posn
_atom_site_refinement_flags_adp
_atom_site_refinement_flags_occupancy
_atom_site_disorder_assembly
_atom_site_disorder_group
C1 C 0.9099(4) 0.2107(3) 0.25082(15) 0.0228(6) Uani 1 1 d . . . . .
C2 C 0.4709(5) 0.1539(4) 0.3685(2) 0.0500(10) Uani 1 1 d . . . . .
H2A H 0.466015 0.219110 0.402310 0.075 Uiso 1 1 calc R U . . .
H2B H 0.395981 0.157322 0.328670 0.075 Uiso 1 1 calc R U . . .
H2C H 0.441199 0.077514 0.392990 0.075 Uiso 1 1 calc R U . . .
C3 C 0.4498(5) 0.0858(4) 0.1574(2) 0.0542(11) Uani 1 1 d . . . . .
H3A H 0.435702 0.123777 0.111503 0.081 Uiso 1 1 calc R U . . .
H3B H 0.414864 -0.000578 0.152498 0.081 Uiso 1 1 calc R U . . .
H3C H 0.385316 0.116404 0.194088 0.081 Uiso 1 1 calc R U . . .
C4 C 0.5662(5) 0.4413(4) 0.2252(2) 0.0545(11) Uani 1 1 d . . . . .
H4A H 0.554305 0.483102 0.270294 0.082 Uiso 1 1 calc R U . . .
H4B H 0.592854 0.499388 0.186739 0.082 Uiso 1 1 calc R U . . .
H4C H 0.465172 0.387307 0.213459 0.082 Uiso 1 1 calc R U . . .
C10 C 1.0443(4) 0.4376(3) 0.37687(18) 0.0323(7) Uani 1 1 d . . . . .
C11 C 0.9727(5) 0.3587(3) 0.43020(18) 0.0395(9) Uani 1 1 d . . . . .
C12 C 0.8260(5) 0.3895(3) 0.44914(18) 0.0416(9) Uani 1 1 d . . . . .
C13 C 0.8045(4) 0.4879(3) 0.4074(2) 0.0396(9) Uani 1 1 d . . . . .
C14 C 0.9401(4) 0.5182(3) 0.36260(18) 0.0322(7) Uani 1 1 d . . . . .
C15 C 1.2050(5) 0.4391(4) 0.3431(3) 0.0561(11) Uani 1 1 d . . . . .
H15A H 1.225422 0.502938 0.307669 0.084 Uiso 1 1 calc R U . . .
H15B H 1.288944 0.453072 0.380126 0.084 Uiso 1 1 calc R U . . .
H15C H 1.205554 0.362376 0.319374 0.084 Uiso 1 1 calc R U . . .
C16 C 1.0446(7) 0.2609(4) 0.4638(3) 0.0669(14) Uani 1 1 d . . . . .
H16A H 1.147739 0.257271 0.441129 0.100 Uiso 1 1 calc R U . . .
H16B H 1.061623 0.277300 0.515164 0.100 Uiso 1 1 calc R U . . .
H16C H 0.971259 0.184514 0.457009 0.100 Uiso 1 1 calc R U . . .
C17 C 0.7184(7) 0.3289(5) 0.5075(2) 0.0713(16) Uani 1 1 d . . . . .
H17A H 0.622600 0.365321 0.511107 0.107 Uiso 1 1 calc R U . . .
H17B H 0.685983 0.244009 0.495811 0.107 Uiso 1 1 calc R U . . .
H17C H 0.776648 0.338029 0.553244 0.107 Uiso 1 1 calc R U . . .
C18 C 0.6650(5) 0.5509(5) 0.4143(3) 0.0669(14) Uani 1 1 d . . . . .
H18A H 0.676381 0.616087 0.379802 0.100 Uiso 1 1 calc R U . . .
H18B H 0.564897 0.494587 0.404527 0.100 Uiso 1 1 calc R U . . .
H18C H 0.662557 0.583098 0.462979 0.100 Uiso 1 1 calc R U . . .
C19 C 0.9689(6) 0.6194(3) 0.3103(2) 0.0554(11) Uani 1 1 d . . . . .
H19A H 1.071615 0.620686 0.286115 0.083 Uiso 1 1 calc R U . . .
H19B H 0.881832 0.608627 0.274697 0.083 Uiso 1 1 calc R U . . .
H19C H 0.971937 0.694893 0.336069 0.083 Uiso 1 1 calc R U . . .
C20 C 0.8780(4) -0.0839(3) 0.32161(19) 0.0332(7) Uani 1 1 d . . . . .
C21 C 0.7242(4) -0.1076(3) 0.35264(18) 0.0331(8) Uani 1 1 d . . . . .
C22 C 0.6111(4) -0.1517(3) 0.2982(2) 0.0344(8) Uani 1 1 d . . . . .
C23 C 0.6963(5) -0.1543(3) 0.23340(19) 0.0379(8) Uani 1 1 d . . . . .
C24 C 0.8599(5) -0.1123(3) 0.24773(19) 0.0369(8) Uani 1 1 d . . . . .
C25 C 1.0345(5) -0.0413(4) 0.3606(3) 0.0555(12) Uani 1 1 d . . . . .
H25A H 1.123175 -0.031937 0.326311 0.083 Uiso 1 1 calc R U . . .
H25B H 1.031896 0.035499 0.383866 0.083 Uiso 1 1 calc R U . . .
H25C H 1.050234 -0.099646 0.396846 0.083 Uiso 1 1 calc R U . . .
C26 C 0.6864(6) -0.0918(4) 0.4308(2) 0.0541(11) Uani 1 1 d . . . . .
H26A H 0.570314 -0.114564 0.438090 0.081 Uiso 1 1 calc R U . . .
H26B H 0.742512 -0.142292 0.460043 0.081 Uiso 1 1 calc R U . . .
H26C H 0.722000 -0.008216 0.444919 0.081 Uiso 1 1 calc R U . . .
C27 C 0.4338(5) -0.1931(4) 0.3089(3) 0.0611(13) Uani 1 1 d . . . . .
H27A H 0.382526 -0.219274 0.262899 0.092 Uiso 1 1 calc R U . . .
H27B H 0.416527 -0.259699 0.342529 0.092 Uiso 1 1 calc R U . . .
H27C H 0.386882 -0.127464 0.328387 0.092 Uiso 1 1 calc R U . . .
C28 C 0.6238(7) -0.1976(4) 0.1618(2) 0.0627(13) Uani 1 1 d . . . . .
H28A H 0.507207 -0.221886 0.166593 0.094 Uiso 1 1 calc R U . . .
H28B H 0.647334 -0.133231 0.126833 0.094 Uiso 1 1 calc R U . . .
H28C H 0.669880 -0.265673 0.145433 0.094 Uiso 1 1 calc R U . . .
C29 C 0.9968(6) -0.1052(4) 0.1959(3) 0.0642(13) Uani 1 1 d . . . . .
H29A H 1.098091 -0.072238 0.220395 0.096 Uiso 1 1 calc R U . . .
H29B H 1.001285 -0.185085 0.177515 0.096 Uiso 1 1 calc R U . . .
H29C H 0.980266 -0.053539 0.155894 0.096 Uiso 1 1 calc R U . . .
C30 C 0.9699(4) 0.2581(3) 0.05968(17) 0.0333(8) Uani 1 1 d . . . . .
C31 C 0.8138(4) 0.2318(3) 0.03048(17) 0.0329(7) Uani 1 1 d . . . . .
C32 C 0.7431(4) 0.3342(3) 0.03738(16) 0.0320(7) Uani 1 1 d . . . . .
C33 C 0.8572(4) 0.4248(3) 0.07071(16) 0.0317(7) Uani 1 1 d . . . . .
C34 C 0.9977(4) 0.3776(3) 0.08499(17) 0.0344(8) Uani 1 1 d . . . . .
C35 C 1.0886(6) 0.1761(5) 0.0601(3) 0.0607(12) Uani 1 1 d . . . . .
H35A H 1.188115 0.215846 0.083639 0.091 Uiso 1 1 calc R U . . .
H35B H 1.043888 0.103590 0.086218 0.091 Uiso 1 1 calc R U . . .
H35C H 1.111699 0.155290 0.010711 0.091 Uiso 1 1 calc R U . . .
C36 C 0.7364(6) 0.1165(4) -0.0047(2) 0.0568(11) Uani 1 1 d . . . . .
H36A H 0.627328 0.121894 -0.020344 0.085 Uiso 1 1 calc R U . . .
H36B H 0.799846 0.100997 -0.046343 0.085 Uiso 1 1 calc R U . . .
H36C H 0.731579 0.051391 0.029530 0.085 Uiso 1 1 calc R U . . .
C37 C 0.5771(5) 0.3447(4) 0.0119(2) 0.0507(10) Uani 1 1 d . . . . .
H37A H 0.523945 0.268550 -0.009136 0.076 Uiso 1 1 calc R U . . .
H37B H 0.514199 0.365129 0.052459 0.076 Uiso 1 1 calc R U . . .
H37C H 0.585299 0.407109 -0.024351 0.076 Uiso 1 1 calc R U . . .
C38 C 0.8386(6) 0.5511(3) 0.0854(2) 0.0519(11) Uani 1 1 d . . . . .
H38A H 0.730678 0.561416 0.070883 0.078 Uiso 1 1 calc R U . . .
H38B H 0.853910 0.568525 0.136753 0.078 Uiso 1 1 calc R U . . .
H38C H 0.918998 0.605572 0.058266 0.078 Uiso 1 1 calc R U . . .
C39 C 1.1503(5) 0.4446(5) 0.1178(2) 0.0624(13) Uani 1 1 d . . . . .
H39A H 1.228527 0.391553 0.121834 0.094 Uiso 1 1 calc R U . . .
H39B H 1.194124 0.512318 0.087453 0.094 Uiso 1 1 calc R U . . .
H39C H 1.127896 0.473611 0.165533 0.094 Uiso 1 1 calc R U . . .
O1 O 0.6289(3) 0.16501(19) 0.34164(11) 0.0277(5) Uani 1 1 d . . . . .
O2 O 0.6134(3) 0.11147(19) 0.17771(12) 0.0296(5) Uani 1 1 d . . . . .
O3 O 0.6900(3) 0.37520(19) 0.23239(11) 0.0277(5) Uani 1 1 d . . . . .
Sc1 Sc 0.79858(7) 0.31902(5) 0.32305(3) 0.02225(18) Uani 1 1 d . . . . .
Sc2 Sc 0.72441(7) 0.05874(5) 0.26854(3) 0.02360(19) Uani 1 1 d . . . . .
Sc3 Sc 0.78333(7) 0.26566(5) 0.16075(3) 0.02308(18) Uani 1 1 d . . . . .
H1 H 1.031(5) 0.221(4) 0.258(2) 0.053(12) Uiso 1 1 d . . . . .

loop_
_atom_site_aniso_label
_atom_site_aniso_U_11
_atom_site_aniso_U_22
_atom_site_aniso_U_33
_atom_site_aniso_U_23
_atom_site_aniso_U_13
_atom_site_aniso_U_12
C1 0.0210(16) 0.0216(15) 0.0234(14) 0.0047(11) 0.0014(12) -0.0022(12)
C2 0.031(2) 0.053(2) 0.063(3) 0.001(2) 0.0153(18) -0.0011(18)
C3 0.033(2) 0.061(3) 0.062(3) 0.009(2) -0.0156(19) -0.0078(19)
C4 0.051(3) 0.073(3) 0.049(2) 0.012(2) 0.0092(19) 0.035(2)
C10 0.0248(17) 0.0319(17) 0.0370(18) -0.0108(14) -0.0075(14) -0.0022(13)
C11 0.053(2) 0.0299(18) 0.0315(17) -0.0037(14) -0.0150(16) -0.0015(16)
C12 0.049(2) 0.040(2) 0.0272(17) -0.0090(15) 0.0060(15) -0.0149(17)
C13 0.0286(18) 0.0357(19) 0.052(2) -0.0219(16) -0.0017(15) 0.0005(15)
C14 0.0350(19) 0.0194(15) 0.0377(18) 0.0004(13) -0.0071(14) -0.0067(13)
C15 0.028(2) 0.066(3) 0.070(3) -0.023(2) -0.0039(19) -0.0014(19)
C16 0.094(4) 0.049(3) 0.057(3) -0.001(2) -0.039(3) 0.010(2)
C17 0.089(4) 0.072(3) 0.038(2) -0.012(2) 0.021(2) -0.023(3)
C18 0.039(2) 0.068(3) 0.095(4) -0.036(3) -0.006(2) 0.015(2)
C19 0.067(3) 0.0264(19) 0.064(3) 0.0097(18) -0.013(2) -0.0147(18)
C20 0.0313(18) 0.0215(16) 0.0458(19) 0.0082(14) -0.0040(15) 0.0015(13)
C21 0.042(2) 0.0219(16) 0.0338(17) 0.0105(13) 0.0008(15) 0.0014(14)
C22 0.0307(18) 0.0180(15) 0.051(2) 0.0116(14) -0.0013(15) -0.0048(13)
C23 0.054(2) 0.0183(15) 0.0403(19) 0.0015(14) -0.0087(17) 0.0034(15)
C24 0.045(2) 0.0225(16) 0.044(2) 0.0102(14) 0.0107(16) 0.0091(15)
C25 0.038(2) 0.039(2) 0.089(3) 0.008(2) -0.022(2) 0.0062(17)
C26 0.079(3) 0.050(2) 0.037(2) 0.0162(18) 0.008(2) 0.019(2)
C27 0.037(2) 0.041(2) 0.097(4) 0.021(2) -0.003(2) -0.0151(18)
C28 0.098(4) 0.037(2) 0.052(3) -0.0108(19) -0.022(2) 0.010(2)
C29 0.073(3) 0.052(3) 0.075(3) 0.021(2) 0.038(3) 0.028(2)
C30 0.0329(19) 0.0406(19) 0.0280(16) 0.0111(14) 0.0103(14) 0.0104(15)
C31 0.040(2) 0.0328(18) 0.0238(16) 0.0007(13) 0.0044(14) 0.0024(15)
C32 0.0364(19) 0.0387(18) 0.0200(15) 0.0093(13) 0.0016(13) 0.0042(15)
C33 0.043(2) 0.0269(16) 0.0229(15) 0.0092(12) 0.0070(14) 0.0013(14)
C34 0.0320(19) 0.0414(19) 0.0244(16) 0.0093(14) 0.0052(13) -0.0079(15)
C35 0.054(3) 0.079(3) 0.058(3) 0.022(2) 0.021(2) 0.036(2)
C36 0.072(3) 0.047(2) 0.044(2) -0.0125(19) 0.006(2) -0.005(2)
C37 0.042(2) 0.070(3) 0.042(2) 0.0121(19) -0.0065(17) 0.014(2)
C38 0.089(3) 0.0274(19) 0.040(2) 0.0097(16) 0.019(2) 0.010(2)
C39 0.041(2) 0.089(3) 0.042(2) 0.014(2) 0.0015(18) -0.027(2)
O1 0.0230(11) 0.0254(11) 0.0313(11) 0.0044(9) 0.0069(9) -0.0048(9)
O2 0.0248(12) 0.0275(11) 0.0325(12) 0.0043(9) -0.0060(9) -0.0061(9)
O3 0.0260(12) 0.0274(11) 0.0298(11) 0.0063(9) 0.0015(9) 0.0048(9)
Sc1 0.0230(3) 0.0183(3) 0.0228(3) 0.0016(2) 0.0005(2) -0.0031(2)
Sc2 0.0255(3) 0.0168(3) 0.0260(3) 0.0046(2) 0.0008(2) -0.0027(2)
Sc3 0.0236(3) 0.0219(3) 0.0218(3) 0.0051(2) 0.0007(2) -0.0013(2)

loop_
_atom_type_symbol
_atom_type_description
_atom_type_scat_dispersion_real
_atom_type_scat_dispersion_imag
_atom_type_scat_source
C C 0.0033 0.0016 'International Tables Vol C Tables 4.2.6.8 and 6.1.1.4'
H H 0.0000 0.0000 'International Tables Vol C Tables 4.2.6.8 and 6.1.1.4'
O O 0.0106 0.0060 'International Tables Vol C Tables 4.2.6.8 and 6.1.1.4'
Sc Sc 0.2519 0.3716 'International Tables Vol C Tables 4.2.6.8 and 6.1.1.4'

loop_
_geom_angle_atom_site_label_1
_geom_angle_atom_site_label_2
_geom_angle_atom_site_label_3
_geom_angle
_geom_angle_site_symmetry_1
_geom_angle_site_symmetry_3
_geom_angle_publ_flag
Sc2 C1 Sc3 91.99(12) . . ?
Sc2 C1 Sc1 91.69(12) . . ?
Sc3 C1 Sc1 91.40(12) . . ?
C11 C10 C14 107.8(3) . . ?
C11 C10 C15 126.3(4) . . ?
C14 C10 C15 125.8(4) . . ?
C11 C10 Sc1 73.39(18) . . ?
C14 C10 Sc1 73.58(17) . . ?
C15 C10 Sc1 120.5(2) . . ?
C12 C11 C10 108.5(3) . . ?
C12 C11 C16 125.4(4) . . ?
C10 C11 C16 126.1(4) . . ?
C12 C11 Sc1 74.0(2) . . ?
C10 C11 Sc1 73.39(18) . . ?
C16 C11 Sc1 120.8(2) . . ?
C11 C12 C13 108.1(3) . . ?
C11 C12 C17 124.0(4) . . ?
C13 C12 C17 127.9(4) . . ?
C11 C12 Sc1 73.18(19) . . ?
C13 C12 Sc1 73.32(19) . . ?
C17 C12 Sc1 121.8(2) . . ?
C12 C13 C14 108.0(3) . . ?
C12 C13 C18 124.4(4) . . ?
C14 C13 C18 127.6(4) . . ?
C12 C13 Sc1 73.55(19) . . ?
C14 C13 Sc1 73.29(18) . . ?
C18 C13 Sc1 121.6(3) . . ?
C13 C14 C10 107.6(3) . . ?
C13 C14 C19 126.0(4) . . ?
C10 C14 C19 126.4(4) . . ?
C13 C14 Sc1 73.44(18) . . ?
C10 C14 Sc1 73.17(17) . . ?
C19 C14 Sc1 120.0(2) . . ?
C21 C20 C24 107.7(3) . . ?
C21 C20 C25 126.2(4) . . ?
C24 C20 C25 126.0(4) . . ?
C21 C20 Sc2 73.41(18) . . ?
C24 C20 Sc2 73.22(19) . . ?
C25 C20 Sc2 121.1(2) . . ?
C20 C21 C22 108.1(3) . . ?
C20 C21 C26 126.0(3) . . ?
C22 C21 C26 125.8(4) . . ?
C20 C21 Sc2 73.50(18) . . ?
C22 C21 Sc2 73.85(18) . . ?
C26 C21 Sc2 119.8(2) . . ?
C21 C22 C23 107.7(3) . . ?
C21 C22 C27 125.5(4) . . ?
C23 C22 C27 126.7(4) . . ?
C21 C22 Sc2 72.94(17) . . ?
C23 C22 Sc2 73.41(18) . . ?
C27 C22 Sc2 121.5(2) . . ?
C24 C23 C22 108.1(3) . . ?
C24 C23 C28 126.1(4) . . ?
C22 C23 C28 125.7(4) . . ?
C24 C23 Sc2 73.03(19) . . ?
C22 C23 Sc2 73.52(19) . . ?
C28 C23 Sc2 120.4(2) . . ?
C23 C24 C20 108.3(3) . . ?
C23 C24 C29 127.0(4) . . ?
C20 C24 C29 124.6(4) . . ?
C23 C24 Sc2 74.1(2) . . ?
C20 C24 Sc2 73.52(19) . . ?
C29 C24 Sc2 121.5(2) . . ?
C31 C30 C34 108.1(3) . . ?
C31 C30 C35 125.7(4) . . ?
C34 C30 C35 126.1(4) . . ?
C31 C30 Sc3 73.67(18) . . ?
C34 C30 Sc3 73.25(18) . . ?
C35 C30 Sc3 121.6(2) . . ?
C30 C31 C32 108.4(3) . . ?
C30 C31 C36 126.2(4) . . ?
C32 C31 C36 125.4(4) . . ?
C30 C31 Sc3 73.40(18) . . ?
C32 C31 Sc3 73.38(18) . . ?
C36 C31 Sc3 121.0(2) . . ?
C33 C32 C31 107.8(3) . . ?
C33 C32 C37 126.6(3) . . ?
C31 C32 C37 125.6(3) . . ?
C33 C32 Sc3 73.50(17) . . ?
C31 C32 Sc3 73.50(18) . . ?
C37 C32 Sc3 120.0(2) . . ?
C34 C33 C32 108.0(3) . . ?
C34 C33 C38 125.2(3) . . ?
C32 C33 C38 126.8(4) . . ?
C34 C33 Sc3 73.11(17) . . ?
C32 C33 Sc3 73.33(17) . . ?
C38 C33 Sc3 121.7(2) . . ?
C33 C34 C30 107.7(3) . . ?
C33 C34 C39 125.8(4) . . ?
C30 C34 C39 126.5(4) . . ?
C33 C34 Sc3 73.63(18) . . ?
C30 C34 Sc3 73.45(18) . . ?
C39 C34 Sc3 120.8(2) . . ?
C2 O1 Sc2 130.1(2) . . ?
C2 O1 Sc1 129.1(2) . . ?
Sc2 O1 Sc1 95.47(9) . . ?
C3 O2 Sc2 129.2(2) . . ?
C3 O2 Sc3 129.1(2) . . ?
Sc2 O2 Sc3 95.66(9) . . ?
C4 O3 Sc3 131.7(2) . . ?
C4 O3 Sc1 131.2(2) . . ?
Sc3 O3 Sc1 95.51(9) . . ?
O3 Sc1 O1 97.40(9) . . ?
O3 Sc1 C1 86.31(10) . . ?
O1 Sc1 C1 86.10(10) . . ?
O3 Sc1 C10 122.00(11) . . ?
O1 Sc1 C10 140.46(10) . . ?
C1 Sc1 C10 98.60(11) . . ?
O3 Sc1 C11 151.78(11) . . ?
O1 Sc1 C11 107.88(11) . . ?
C1 Sc1 C11 107.30(13) . . ?
C10 Sc1 C11 33.22(12) . . ?
O3 Sc1 C14 96.75(10) . . ?
O1 Sc1 C14 149.90(11) . . ?
C1 Sc1 C14 121.25(12) . . ?
C10 Sc1 C14 33.25(11) . . ?
C11 Sc1 C14 55.02(11) . . ?
O3 Sc1 C13 102.60(12) . . ?
O1 Sc1 C13 117.22(11) . . ?
C1 Sc1 C13 153.08(12) . . ?
C10 Sc1 C13 55.05(12) . . ?
C11 Sc1 C13 54.80(13) . . ?
C14 Sc1 C13 33.27(12) . . ?
O3 Sc1 C12 133.59(12) . . ?
O1 Sc1 C12 96.62(10) . . ?
C1 Sc1 C12 138.68(13) . . ?
C10 Sc1 C12 54.92(12) . . ?
C11 Sc1 C12 32.85(13) . . ?
C14 Sc1 C12 55.05(11) . . ?
C13 Sc1 C12 33.13(13) . . ?
O3 Sc1 Sc3 42.21(6) . . ?
O1 Sc1 Sc3 90.53(6) . . ?
C1 Sc1 Sc3 44.18(8) . . ?
C10 Sc1 Sc3 119.98(8) . . ?
C11 Sc1 Sc3 145.97(10) . . ?
C14 Sc1 Sc3 117.44(8) . . ?
C13 Sc1 Sc3 140.05(10) . . ?
C12 Sc1 Sc3 172.40(9) . . ?
O3 Sc1 Sc2 90.76(6) . . ?
O1 Sc1 Sc2 42.20(6) . . ?
C1 Sc1 Sc2 43.97(8) . . ?
C10 Sc1 Sc2 131.12(8) . . ?
C11 Sc1 Sc2 116.35(9) . . ?
C14 Sc1 Sc2 163.09(9) . . ?
C13 Sc1 Sc2 157.63(10) . . ?
C12 Sc1 Sc2 127.38(9) . . ?
Sc3 Sc1 Sc2 60.066(18) . . ?
O1 Sc2 O2 96.78(9) . . ?
O1 Sc2 C1 86.60(10) . . ?
O2 Sc2 C1 86.23(10) . . ?
O1 Sc2 C24 148.00(10) . . ?
O2 Sc2 C24 113.86(11) . . ?
C1 Sc2 C24 103.71(12) . . ?
O1 Sc2 C21 94.84(10) . . ?
O2 Sc2 C21 143.91(10) . . ?
C1 Sc2 C21 128.57(12) . . ?
C24 Sc2 C21 54.94(12) . . ?
O1 Sc2 C20 115.40(11) . . ?
O2 Sc2 C20 147.07(11) . . ?
C1 Sc2 C20 101.74(11) . . ?
C24 Sc2 C20 33.26(12) . . ?
C21 Sc2 C20 33.09(12) . . ?
O1 Sc2 C22 106.87(11) . . ?
O2 Sc2 C22 110.78(10) . . ?
C1 Sc2 C22 156.22(12) . . ?
C24 Sc2 C22 54.80(12) . . ?
C21 Sc2 C22 33.21(11) . . ?
C20 Sc2 C22 54.95(11) . . ?
O1 Sc2 C23 139.56(11) . . ?
O2 Sc2 C23 96.24(10) . . ?
C1 Sc2 C23 132.39(13) . . ?
C24 Sc2 C23 32.89(12) . . ?
C21 Sc2 C23 54.91(12) . . ?
C20 Sc2 C23 54.87(11) . . ?
C22 Sc2 C23 33.07(12) . . ?
O1 Sc2 Sc1 42.33(6) . . ?
O2 Sc2 Sc1 90.28(6) . . ?
C1 Sc2 Sc1 44.34(8) . . ?
C24 Sc2 Sc1 140.30(9) . . ?
C21 Sc2 Sc1 120.35(8) . . ?
C20 Sc2 Sc1 117.84(8) . . ?
C22 Sc2 Sc1 146.15(9) . . ?
C23 Sc2 Sc1 172.57(9) . . ?
O1 Sc2 Sc3 90.49(6) . . ?
O2 Sc2 Sc3 42.23(6) . . ?
C1 Sc2 Sc3 44.07(8) . . ?
C24 Sc2 Sc3 118.13(8) . . ?
C21 Sc2 Sc3 170.70(9) . . ?
C20 Sc2 Sc3 137.65(8) . . ?
C22 Sc2 Sc3 150.69(9) . . ?
C23 Sc2 Sc3 123.66(8) . . ?
Sc1 Sc2 Sc3 59.904(18) . . ?
O3 Sc3 O2 97.18(9) . . ?
O3 Sc3 C1 86.62(10) . . ?
O2 Sc3 C1 85.98(10) . . ?
O3 Sc3 C34 112.55(11) . . ?
O2 Sc3 C34 148.84(11) . . ?
C1 Sc3 C34 104.25(11) . . ?
O3 Sc3 C30 145.66(10) . . ?
O2 Sc3 C30 116.03(11) . . ?
C1 Sc3 C30 103.40(11) . . ?
C34 Sc3 C30 33.31(12) . . ?
O3 Sc3 C32 108.41(10) . . ?
O2 Sc3 C32 107.68(10) . . ?
C1 Sc3 C32 157.66(12) . . ?
C34 Sc3 C32 55.15(11) . . ?
C30 Sc3 C32 54.94(11) . . ?
O3 Sc3 C33 93.98(10) . . ?
O2 Sc3 C33 140.41(10) . . ?
C1 Sc3 C33 132.65(11) . . ?
C34 Sc3 C33 33.27(12) . . ?
C30 Sc3 C33 55.03(11) . . ?
C32 Sc3 C33 33.18(11) . . ?
O3 Sc3 C31 141.47(10) . . ?
O2 Sc3 C31 95.88(10) . . ?
C1 Sc3 C31 130.42(12) . . ?
C34 Sc3 C31 54.96(11) . . ?
C30 Sc3 C31 32.93(11) . . ?
C32 Sc3 C31 33.12(12) . . ?
C33 Sc3 C31 54.88(11) . . ?
O3 Sc3 Sc1 42.28(6) . . ?
O2 Sc3 Sc1 90.30(6) . . ?
C1 Sc3 Sc1 44.42(8) . . ?
C34 Sc3 Sc1 117.77(8) . . ?
C30 Sc3 Sc1 138.86(8) . . ?
C32 Sc3 Sc1 148.57(9) . . ?
C33 Sc3 Sc1 122.04(8) . . ?
C31 Sc3 Sc1 171.73(9) . . ?
O3 Sc3 Sc2 90.78(6) . . ?
O2 Sc3 Sc2 42.11(6) . . ?
C1 Sc3 Sc2 43.94(8) . . ?
C34 Sc3 Sc2 140.91(9) . . ?
C30 Sc3 Sc2 119.35(8) . . ?
C32 Sc3 Sc2 147.35(8) . . ?
C33 Sc3 Sc2 173.98(9) . . ?
C31 Sc3 Sc2 122.16(8) . . ?
Sc1 Sc3 Sc2 60.030(18) . . ?

loop_
_geom_bond_atom_site_label_1
_geom_bond_atom_site_label_2
_geom_bond_distance
_geom_bond_site_symmetry_2
_geom_bond_publ_flag
C1 Sc2 2.144(3) . ?
C1 Sc3 2.149(3) . ?
C1 Sc1 2.158(3) . ?
C2 O1 1.415(4) . ?
C3 O2 1.411(4) . ?
C4 O3 1.407(4) . ?
C10 C11 1.411(5) . ?
C10 C14 1.413(5) . ?
C10 C15 1.500(5) . ?
C10 Sc1 2.467(3) . ?
C11 C12 1.398(6) . ?
C11 C16 1.507(6) . ?
C11 Sc1 2.467(3) . ?
C12 C13 1.412(6) . ?
C12 C17 1.511(5) . ?
C12 Sc1 2.477(3) . ?
C13 C14 1.416(5) . ?
C13 C18 1.497(6) . ?
C13 Sc1 2.474(3) . ?
C14 C19 1.506(5) . ?
C14 Sc1 2.473(3) . ?
C20 C21 1.409(5) . ?
C20 C24 1.415(5) . ?
C20 C25 1.506(5) . ?
C20 Sc2 2.475(3) . ?
C21 C22 1.417(5) . ?
C21 C26 1.512(5) . ?
C21 Sc2 2.474(3) . ?
C22 C23 1.414(5) . ?
C22 C27 1.503(5) . ?
C22 Sc2 2.486(3) . ?
C23 C24 1.403(5) . ?
C23 C28 1.509(5) . ?
C23 Sc2 2.484(3) . ?
C24 C29 1.506(5) . ?
C24 Sc2 2.471(3) . ?
C30 C31 1.406(5) . ?
C30 C34 1.420(5) . ?
C30 C35 1.495(5) . ?
C30 Sc3 2.478(3) . ?
C31 C32 1.414(5) . ?
C31 C36 1.504(5) . ?
C31 Sc3 2.482(3) . ?
C32 C33 1.417(5) . ?
C32 C37 1.508(5) . ?
C32 Sc3 2.480(3) . ?
C33 C34 1.419(5) . ?
C33 C38 1.503(5) . ?
C33 Sc3 2.482(3) . ?
C34 C39 1.499(5) . ?
C34 Sc3 2.475(3) . ?
O1 Sc2 2.083(2) . ?
O1 Sc1 2.088(2) . ?
O2 Sc2 2.081(2) . ?
O2 Sc3 2.086(2) . ?
O3 Sc3 2.081(2) . ?
O3 Sc1 2.084(2) . ?
Sc1 Sc3 3.0829(8) . ?
Sc1 Sc2 3.0868(8) . ?
Sc2 Sc3 3.0879(8) . ?
